data_7006319
loop_
_publ_author_name
'Angamuthu, Raja'
'Kooijman, Huub'
'Lutz, Martin'
'Spek, Anthony L.'
'Bouwman, Elisabeth'

_publ_section_title
;
 Hexanuclear [Ni6L12] metallacrown framework consisting of NiS4
 square-planar and NiS5 square-pyramidal building blocks.
;
_journal_issue 41
_journal_name_full 'Dalton transactions (Cambridge, England : 2003)'
_journal_page_first 4641
_journal_page_last 4643
_journal_paper_doi 10.1039/b713668b
_journal_year 2007
_chemical_formula_moiety 'C96 H96 Cl12 Ni6 S24'
_chemical_formula_sum 'C96 H96 Cl12 Ni6 S24'
_chemical_formula_weight 2796.95
_chemical_name_systematic
;
?
;
_space_group_IT_number 2
_symmetry_cell_setting triclinic
_symmetry_space_group_name_Hall '-P 1'
_symmetry_space_group_name_H-M 'P -1'
_atom_sites_solution_hydrogens geom
_atom_sites_solution_primary heavy
_atom_sites_solution_secondary difmap
_audit_creation_method SHELXL-97
_cell_angle_alpha 75.996(11)
_cell_angle_beta 76.080(11)
_cell_angle_gamma 74.991(13)
_cell_formula_units_Z 1
_cell_length_a 11.8667(12)
_cell_length_b 13.9186(12)
_cell_length_c 18.843(2)
_cell_measurement_reflns_used 141538
_cell_measurement_temperature 150(2)
_cell_measurement_theta_max 27.48
_cell_measurement_theta_min 1.00
_cell_volume 2863.7(5)
_computing_cell_refinement HKL2000
_computing_data_collection 'Nonius COLLECT'
_computing_data_reduction HKL2000
_computing_structure_refinement 'SHELXL-97 (Sheldrick, 1997)'
_computing_structure_solution 'DIRDIF-99 (Beurskens et al., 1999)'
_diffrn_ambient_temperature 150(2)
_diffrn_measured_fraction_theta_full 1.000
_diffrn_measured_fraction_theta_max 1.000
_diffrn_measurement_device_type 'Nonius KappaCCD'
_diffrn_measurement_method '\f and \w scans'
_diffrn_radiation_monochromator graphite
_diffrn_radiation_source 'rotating anode'
_diffrn_radiation_type MoK\a
_diffrn_radiation_wavelength 0.71073
_diffrn_reflns_av_R_equivalents 0.1398
_diffrn_reflns_av_sigmaI/netI 0.1216
_diffrn_reflns_limit_h_max 14
_diffrn_reflns_limit_h_min -14
_diffrn_reflns_limit_k_max 16
_diffrn_reflns_limit_k_min -16
_diffrn_reflns_limit_l_max 22
_diffrn_reflns_limit_l_min -22
_diffrn_reflns_number 55395
_diffrn_reflns_theta_full 25.25
_diffrn_reflns_theta_max 25.25
_diffrn_reflns_theta_min 1.54
_exptl_absorpt_coefficient_mu 1.728
_exptl_absorpt_correction_T_max 0.9663
_exptl_absorpt_correction_T_min 0.6433
_exptl_absorpt_correction_type multi-scan
_exptl_absorpt_process_details 'PLATON (routine MULABS)'
_exptl_crystal_colour brown
_exptl_crystal_density_diffrn 1.622
_exptl_crystal_density_method 'not measured'
_exptl_crystal_description needle
_exptl_crystal_F_000 1428
_exptl_crystal_size_max 0.28
_exptl_crystal_size_mid 0.04
_exptl_crystal_size_min 0.02
_refine_diff_density_max 0.538
_refine_diff_density_min -0.465
_refine_diff_density_rms 0.109
_refine_ls_extinction_method none
_refine_ls_goodness_of_fit_ref 1.049
_refine_ls_hydrogen_treatment constr
_refine_ls_matrix_type full
_refine_ls_number_parameters 622
_refine_ls_number_reflns 10355
_refine_ls_number_restraints 0
_refine_ls_restrained_S_all 1.049
_refine_ls_R_factor_all 0.1311
_refine_ls_R_factor_gt 0.0596
_refine_ls_shift/su_max 0.000
_refine_ls_shift/su_mean 0.000
_refine_ls_structure_factor_coef Fsqd
_refine_ls_weighting_details 'calc w=1/[\s^2^(Fo^2^)+(0.0000P)^2^+6.6552P] where P=(Fo^2^+2Fc^2^)/3'
_refine_ls_weighting_scheme calc
_refine_ls_wR_factor_gt 0.0863
_refine_ls_wR_factor_ref 0.1048
_reflns_number_gt 6121
_reflns_number_total 10355
_reflns_threshold_expression I>2\s(I)
_cod_data_source_file b713668b.txt
_cod_data_source_block s3628b
_cod_database_code 7006319

loop_
_symmetry_equiv_pos_as_xyz
'x, y, z'
'-x, -y, -z'

loop_
_atom_site_label
_atom_site_type_symbol
_atom_site_fract_x
_atom_site_fract_y
_atom_site_fract_z
_atom_site_U_iso_or_equiv
_atom_site_adp_type
_atom_site_occupancy
_atom_site_symmetry_multiplicity
_atom_site_calc_flag
_atom_site_refinement_flags
_atom_site_disorder_assembly
_atom_site_disorder_group
Ni1 Ni 0.22844(6) 0.40450(6) 0.07256(4) 0.02399(19) Uani 1 1 d . . .
Ni2 Ni 0.18836(6) 0.37631(6) -0.06831(4) 0.0249(2) Uani 1 1 d . . .
Ni3 Ni 0.03142(7) 0.53333(6) 0.14374(4) 0.0253(2) Uani 1 1 d . . .
Cl11 Cl 0.64595(19) -0.20727(18) 0.38811(12) 0.0789(7) Uani 1 1 d . . .
Cl21 Cl 0.55348(19) 0.87857(17) -0.42396(10) 0.0681(6) Uani 1 1 d . . .
Cl31 Cl 0.42049(15) -0.24128(13) 0.18403(10) 0.0463(5) Uani 1 1 d . . .
Cl41 Cl 0.34629(17) 0.68895(15) -0.61478(10) 0.0606(6) Uani 1 1 d . . .
Cl51 Cl 0.07570(17) 0.26300(14) 0.56021(10) 0.0570(5) Uani 1 1 d . . .
Cl61 Cl -0.18381(16) -0.02910(15) 0.63892(10) 0.0562(5) Uani 1 1 d . . .
S11 S 0.20905(13) 0.27025(11) 0.03826(8) 0.0267(4) Uani 1 1 d . . .
S12 S 0.52285(15) 0.03232(13) 0.07957(9) 0.0396(4) Uani 1 1 d . . .
S21 S 0.32791(13) 0.43317(11) -0.04303(8) 0.0262(4) Uani 1 1 d . . .
S22 S 0.39435(15) 0.73987(12) -0.07907(9) 0.0373(4) Uani 1 1 d . . .
S31 S 0.05925(13) 0.31264(11) -0.09869(8) 0.0272(4) Uani 1 1 d . . .
S32 S -0.02847(14) 0.07814(12) 0.09377(9) 0.0354(4) Uani 1 1 d . . .
S41 S 0.14993(13) 0.49391(11) -0.16692(8) 0.0270(4) Uani 1 1 d . . .
S42 S 0.42002(16) 0.52452(16) -0.28452(10) 0.0518(5) Uani 1 1 d . . .
S51 S 0.21592(13) 0.55351(11) 0.09993(8) 0.0269(4) Uani 1 1 d . . .
S52 S 0.05311(15) 0.60430(13) 0.27427(10) 0.0415(5) Uani 1 1 d . . .
S61 S 0.12454(13) 0.37747(11) 0.18570(8) 0.0264(4) Uani 1 1 d . . .
S62 S -0.11002(16) 0.16994(14) 0.29912(9) 0.0416(5) Uani 1 1 d . . .
C11 C 0.3560(5) 0.1863(4) 0.0232(3) 0.0315(16) Uani 1 1 d . . .
H11A H 0.3607 0.1469 -0.0151 0.038 Uiso 1 1 calc R . .
H11B H 0.4179 0.2270 0.0052 0.038 Uiso 1 1 calc R . .
C12 C 0.3769(5) 0.1147(4) 0.0958(3) 0.0298(15) Uani 1 1 d . . .
H12A H 0.3152 0.0738 0.1139 0.036 Uiso 1 1 calc R . .
H12B H 0.3725 0.1539 0.1341 0.036 Uiso 1 1 calc R . .
C13 C 0.5506(5) -0.0292(5) 0.1692(3) 0.0323(16) Uani 1 1 d . . .
C14 C 0.4647(6) -0.0269(4) 0.2341(3) 0.0350(16) Uani 1 1 d . . .
H14 H 0.3862 0.0117 0.2327 0.042 Uiso 1 1 calc R . .
C15 C 0.4961(6) -0.0823(5) 0.3009(4) 0.0426(18) Uani 1 1 d . . .
H15 H 0.4383 -0.0817 0.3456 0.051 Uiso 1 1 calc R . .
C16 C 0.6091(6) -0.1378(5) 0.3035(4) 0.0436(18) Uani 1 1 d . . .
C17 C 0.6954(7) -0.1392(5) 0.2398(4) 0.049(2) Uani 1 1 d . . .
H17 H 0.7742 -0.1764 0.2421 0.059 Uiso 1 1 calc R . .
C18 C 0.6653(6) -0.0855(5) 0.1727(4) 0.0422(18) Uani 1 1 d . . .
H18 H 0.7236 -0.0871 0.1283 0.051 Uiso 1 1 calc R . .
C21 C 0.3156(5) 0.5678(4) -0.0791(3) 0.0288(15) Uani 1 1 d . . .
H21A H 0.3188 0.5818 -0.1335 0.035 Uiso 1 1 calc R . .
H21B H 0.2382 0.6055 -0.0557 0.035 Uiso 1 1 calc R . .
C22 C 0.4163(5) 0.6037(4) -0.0628(3) 0.0296(15) Uani 1 1 d . . .
H22A H 0.4918 0.5765 -0.0946 0.036 Uiso 1 1 calc R . .
H22B H 0.4238 0.5758 -0.0102 0.036 Uiso 1 1 calc R . .
C23 C 0.4382(5) 0.7719(4) -0.1769(4) 0.0316(16) Uani 1 1 d . . .
C24 C 0.5544(6) 0.7393(5) -0.2128(4) 0.0352(17) Uani 1 1 d . . .
H24 H 0.6102 0.6948 -0.1846 0.042 Uiso 1 1 calc R . .
C25 C 0.5900(6) 0.7702(5) -0.2880(4) 0.0427(18) Uani 1 1 d . . .
H25 H 0.6688 0.7454 -0.3120 0.051 Uiso 1 1 calc R . .
C26 C 0.5103(7) 0.8373(5) -0.3284(4) 0.0410(18) Uani 1 1 d . . .
C27 C 0.3949(6) 0.8707(5) -0.2949(4) 0.0448(19) Uani 1 1 d . . .
H27 H 0.3401 0.9162 -0.3235 0.054 Uiso 1 1 calc R . .
C28 C 0.3593(6) 0.8379(5) -0.2196(4) 0.0410(18) Uani 1 1 d . . .
H28 H 0.2794 0.8608 -0.1965 0.049 Uiso 1 1 calc R . .
C31 C -0.0281(5) 0.2496(4) -0.0148(3) 0.0288(15) Uani 1 1 d . . .
H31A H -0.0343 0.2816 0.0279 0.035 Uiso 1 1 calc R . .
H31B H -0.1092 0.2551 -0.0227 0.035 Uiso 1 1 calc R . .
C32 C 0.0353(5) 0.1395(4) 0.0003(3) 0.0305(15) Uani 1 1 d . . .
H32A H 0.1210 0.1349 -0.0031 0.037 Uiso 1 1 calc R . .
H32B H 0.0267 0.1045 -0.0374 0.037 Uiso 1 1 calc R . .
C33 C 0.0986(5) -0.0151(4) 0.1180(4) 0.0301(16) Uani 1 1 d . . .
C34 C 0.1837(5) -0.0624(5) 0.0651(3) 0.0317(16) Uani 1 1 d . . .
H34 H 0.1736 -0.0473 0.0148 0.038 Uiso 1 1 calc R . .
C35 C 0.2835(5) -0.1320(5) 0.0859(4) 0.0349(16) Uani 1 1 d . . .
H35 H 0.3427 -0.1635 0.0499 0.042 Uiso 1 1 calc R . .
C36 C 0.2951(5) -0.1542(5) 0.1588(4) 0.0346(16) Uani 1 1 d . . .
C37 C 0.2092(6) -0.1097(5) 0.2125(4) 0.0376(17) Uani 1 1 d . . .
H37 H 0.2176 -0.1277 0.2632 0.045 Uiso 1 1 calc R . .
C38 C 0.1111(6) -0.0389(5) 0.1917(3) 0.0344(16) Uani 1 1 d . . .
H38 H 0.0528 -0.0070 0.2279 0.041 Uiso 1 1 calc R . .
C41 C 0.2277(5) 0.4282(5) -0.2434(3) 0.0317(15) Uani 1 1 d . . .
H41A H 0.2054 0.3618 -0.2339 0.038 Uiso 1 1 calc R . .
H41B H 0.2027 0.4685 -0.2902 0.038 Uiso 1 1 calc R . .
C42 C 0.3620(5) 0.4117(5) -0.2528(3) 0.0422(18) Uani 1 1 d . . .
H42A H 0.3999 0.3658 -0.2886 0.051 Uiso 1 1 calc R . .
H42B H 0.3850 0.3770 -0.2043 0.051 Uiso 1 1 calc R . .
C43 C 0.3939(5) 0.5657(5) -0.3765(4) 0.0371(17) Uani 1 1 d . . .
C44 C 0.3675(5) 0.5061(5) -0.4172(4) 0.0381(17) Uani 1 1 d . . .
H44 H 0.3604 0.4384 -0.3951 0.046 Uiso 1 1 calc R . .
C45 C 0.3513(5) 0.5452(5) -0.4899(4) 0.0377(17) Uani 1 1 d . . .
H45 H 0.3323 0.5043 -0.5172 0.045 Uiso 1 1 calc R . .
C46 C 0.3623(6) 0.6408(6) -0.5222(4) 0.0411(18) Uani 1 1 d . . .
C47 C 0.3875(6) 0.7019(5) -0.4830(4) 0.0450(18) Uani 1 1 d . . .
H47 H 0.3953 0.7692 -0.5060 0.054 Uiso 1 1 calc R . .
C48 C 0.4011(6) 0.6645(6) -0.4101(4) 0.0457(19) Uani 1 1 d . . .
H48 H 0.4157 0.7073 -0.3824 0.055 Uiso 1 1 calc R . .
C51 C 0.2739(5) 0.5391(5) 0.1847(3) 0.0317(16) Uani 1 1 d . . .
H51A H 0.2717 0.4704 0.2149 0.038 Uiso 1 1 calc R . .
H51B H 0.3577 0.5462 0.1708 0.038 Uiso 1 1 calc R . .
C52 C 0.2013(5) 0.6179(5) 0.2305(4) 0.0382(17) Uani 1 1 d . . .
H52A H 0.1968 0.6856 0.1977 0.046 Uiso 1 1 calc R . .
H52B H 0.2446 0.6164 0.2697 0.046 Uiso 1 1 calc R . .
C53 C 0.0708(6) 0.5070(5) 0.3527(3) 0.0352(16) Uani 1 1 d . . .
C54 C 0.1792(6) 0.4497(5) 0.3724(4) 0.0424(18) Uani 1 1 d . . .
H54 H 0.2522 0.4625 0.3419 0.051 Uiso 1 1 calc R . .
C55 C 0.1797(6) 0.3752(5) 0.4356(4) 0.0413(17) Uani 1 1 d . . .
H55 H 0.2531 0.3372 0.4489 0.050 Uiso 1 1 calc R . .
C56 C 0.0747(7) 0.3555(5) 0.4794(4) 0.0399(17) Uani 1 1 d . . .
C57 C -0.0323(6) 0.4097(5) 0.4612(4) 0.0424(18) Uani 1 1 d . . .
H57 H -0.1047 0.3954 0.4917 0.051 Uiso 1 1 calc R . .
C58 C -0.0339(6) 0.4847(5) 0.3986(4) 0.0407(18) Uani 1 1 d . . .
H58 H -0.1080 0.5222 0.3863 0.049 Uiso 1 1 calc R . .
C61 C 0.0369(5) 0.2812(4) 0.2030(3) 0.0288(15) Uani 1 1 d . . .
H61A H -0.0231 0.3031 0.1705 0.035 Uiso 1 1 calc R . .
H61B H 0.0893 0.2166 0.1916 0.035 Uiso 1 1 calc R . .
C62 C -0.0244(5) 0.2660(5) 0.2843(3) 0.0327(16) Uani 1 1 d . . .
H62A H -0.0774 0.3303 0.2959 0.039 Uiso 1 1 calc R . .
H62B H 0.0352 0.2438 0.3170 0.039 Uiso 1 1 calc R . .
C63 C -0.1268(5) 0.1193(5) 0.3955(3) 0.0312(15) Uani 1 1 d . . .
C64 C -0.1094(6) 0.1643(5) 0.4489(4) 0.0398(17) Uani 1 1 d . . .
H64 H -0.0861 0.2277 0.4342 0.048 Uiso 1 1 calc R . .
C65 C -0.1255(6) 0.1182(6) 0.5232(4) 0.0450(19) Uani 1 1 d . . .
H65 H -0.1111 0.1489 0.5591 0.054 Uiso 1 1 calc R . .
C66 C -0.1623(5) 0.0280(5) 0.5451(4) 0.0365(17) Uani 1 1 d . . .
C67 C -0.1809(6) -0.0178(5) 0.4936(4) 0.0420(18) Uani 1 1 d . . .
H67 H -0.2068 -0.0800 0.5092 0.050 Uiso 1 1 calc R . .
C68 C -0.1617(5) 0.0270(5) 0.4185(4) 0.0394(17) Uani 1 1 d . . .
H68 H -0.1725 -0.0058 0.3827 0.047 Uiso 1 1 calc R . .

loop_
_atom_site_aniso_label
_atom_site_aniso_U_11
_atom_site_aniso_U_22
_atom_site_aniso_U_33
_atom_site_aniso_U_23
_atom_site_aniso_U_13
_atom_site_aniso_U_12
Ni1 0.0257(4) 0.0233(5) 0.0243(5) -0.0054(3) -0.0053(4) -0.0062(4)
Ni2 0.0272(5) 0.0235(5) 0.0252(5) -0.0048(3) -0.0063(4) -0.0060(4)
Ni3 0.0270(5) 0.0220(5) 0.0275(5) -0.0040(4) -0.0065(4) -0.0059(4)
Cl11 0.0742(15) 0.0946(18) 0.0568(14) 0.0122(12) -0.0342(12) -0.0035(13)
Cl21 0.0846(16) 0.0886(17) 0.0367(12) 0.0001(11) -0.0053(11) -0.0452(13)
Cl31 0.0423(11) 0.0391(11) 0.0572(12) -0.0043(9) -0.0205(9) -0.0027(9)
Cl41 0.0644(13) 0.0694(15) 0.0395(12) -0.0044(10) -0.0118(10) -0.0031(11)
Cl51 0.0740(14) 0.0477(12) 0.0511(13) -0.0048(10) -0.0214(11) -0.0113(10)
Cl61 0.0505(12) 0.0683(14) 0.0352(11) -0.0014(9) -0.0002(9) -0.0028(10)
S11 0.0308(9) 0.0245(9) 0.0269(9) -0.0049(7) -0.0088(7) -0.0065(7)
S12 0.0425(11) 0.0349(11) 0.0349(11) -0.0056(8) -0.0059(8) 0.0007(9)
S21 0.0290(9) 0.0238(9) 0.0267(9) -0.0032(7) -0.0055(7) -0.0086(7)
S22 0.0502(11) 0.0303(10) 0.0358(11) -0.0079(8) -0.0067(9) -0.0160(9)
S31 0.0287(9) 0.0230(9) 0.0312(10) -0.0038(7) -0.0086(7) -0.0063(7)
S32 0.0335(10) 0.0313(10) 0.0370(11) -0.0026(8) -0.0051(8) -0.0045(8)
S41 0.0276(9) 0.0248(9) 0.0280(9) -0.0027(7) -0.0054(7) -0.0069(7)
S42 0.0417(11) 0.0863(16) 0.0343(11) -0.0162(10) -0.0034(9) -0.0252(11)
S51 0.0286(9) 0.0257(9) 0.0290(10) -0.0079(7) -0.0053(7) -0.0080(7)
S52 0.0429(11) 0.0438(12) 0.0365(11) -0.0119(9) -0.0063(9) -0.0040(9)
S61 0.0278(9) 0.0250(9) 0.0263(9) -0.0036(7) -0.0055(7) -0.0060(7)
S62 0.0478(11) 0.0465(12) 0.0341(11) -0.0016(9) -0.0080(9) -0.0217(9)
C11 0.032(4) 0.028(4) 0.037(4) -0.010(3) -0.012(3) -0.001(3)
C12 0.032(4) 0.024(4) 0.035(4) -0.004(3) -0.009(3) -0.008(3)
C13 0.034(4) 0.034(4) 0.033(4) -0.008(3) -0.010(3) -0.010(3)
C14 0.043(4) 0.026(4) 0.032(4) 0.001(3) -0.014(4) 0.000(3)
C15 0.043(5) 0.045(5) 0.041(5) -0.004(4) -0.007(4) -0.016(4)
C16 0.048(5) 0.042(5) 0.041(5) 0.000(4) -0.021(4) -0.006(4)
C17 0.046(5) 0.054(5) 0.049(5) -0.013(4) -0.020(4) 0.000(4)
C18 0.034(4) 0.038(4) 0.051(5) -0.014(4) 0.000(4) -0.003(3)
C21 0.034(4) 0.032(4) 0.023(4) -0.006(3) -0.006(3) -0.010(3)
C22 0.030(4) 0.029(4) 0.032(4) -0.004(3) -0.008(3) -0.010(3)
C23 0.030(4) 0.023(4) 0.043(4) -0.005(3) -0.009(3) -0.007(3)
C24 0.036(4) 0.031(4) 0.043(5) -0.009(3) -0.017(4) -0.004(3)
C25 0.048(5) 0.035(4) 0.047(5) -0.015(4) -0.003(4) -0.011(4)
C26 0.055(5) 0.042(5) 0.033(4) -0.002(4) -0.004(4) -0.032(4)
C27 0.044(5) 0.042(5) 0.051(5) 0.003(4) -0.019(4) -0.016(4)
C28 0.035(4) 0.045(5) 0.045(5) -0.006(4) -0.008(4) -0.012(4)
C31 0.027(4) 0.027(4) 0.030(4) -0.003(3) -0.005(3) -0.004(3)
C32 0.032(4) 0.028(4) 0.033(4) -0.006(3) -0.006(3) -0.008(3)
C33 0.035(4) 0.018(4) 0.041(4) -0.002(3) -0.014(3) -0.009(3)
C34 0.038(4) 0.038(4) 0.024(4) -0.010(3) -0.004(3) -0.013(3)
C35 0.031(4) 0.037(4) 0.038(4) -0.013(3) -0.004(3) -0.006(3)
C36 0.034(4) 0.025(4) 0.046(5) -0.001(3) -0.015(4) -0.008(3)
C37 0.050(5) 0.030(4) 0.034(4) -0.001(3) -0.011(4) -0.012(4)
C38 0.038(4) 0.034(4) 0.033(4) -0.009(3) -0.009(3) -0.005(3)
C41 0.034(4) 0.036(4) 0.023(4) -0.005(3) -0.001(3) -0.007(3)
C42 0.035(4) 0.058(5) 0.027(4) -0.007(3) -0.009(3) 0.005(4)
C43 0.026(4) 0.054(5) 0.033(4) -0.012(4) 0.000(3) -0.013(4)
C44 0.030(4) 0.046(5) 0.034(4) -0.007(3) 0.001(3) -0.007(3)
C45 0.031(4) 0.043(5) 0.039(5) -0.012(4) -0.002(3) -0.009(3)
C46 0.033(4) 0.054(5) 0.034(4) -0.014(4) -0.005(3) -0.003(4)
C47 0.039(4) 0.046(5) 0.044(5) -0.002(4) -0.003(4) -0.010(4)
C48 0.040(4) 0.055(5) 0.049(5) -0.025(4) -0.005(4) -0.012(4)
C51 0.032(4) 0.033(4) 0.036(4) -0.010(3) -0.013(3) -0.007(3)
C52 0.043(4) 0.043(4) 0.036(4) -0.014(3) -0.004(3) -0.019(3)
C53 0.051(5) 0.032(4) 0.027(4) -0.012(3) -0.007(4) -0.012(4)
C54 0.027(4) 0.054(5) 0.047(5) -0.018(4) -0.004(3) -0.005(4)
C55 0.044(5) 0.047(5) 0.032(4) -0.011(4) -0.010(4) -0.002(4)
C56 0.057(5) 0.034(4) 0.032(4) -0.007(3) -0.014(4) -0.010(4)
C57 0.038(4) 0.054(5) 0.042(5) -0.016(4) -0.009(4) -0.014(4)
C58 0.039(4) 0.053(5) 0.031(4) -0.012(4) -0.011(4) -0.004(4)
C61 0.029(4) 0.027(4) 0.032(4) -0.006(3) -0.006(3) -0.007(3)
C62 0.037(4) 0.033(4) 0.028(4) -0.005(3) 0.000(3) -0.015(3)
C63 0.031(4) 0.033(4) 0.030(4) -0.001(3) -0.004(3) -0.012(3)
C64 0.045(4) 0.036(4) 0.038(5) -0.010(4) 0.000(3) -0.011(3)
C65 0.043(4) 0.054(5) 0.037(5) -0.017(4) -0.003(4) -0.007(4)
C66 0.030(4) 0.040(5) 0.033(4) -0.002(3) -0.002(3) -0.004(3)
C67 0.048(5) 0.033(4) 0.044(5) 0.003(4) -0.010(4) -0.016(4)
C68 0.041(4) 0.042(5) 0.037(4) -0.001(4) -0.010(3) -0.017(4)

loop_
_atom_type_symbol
_atom_type_description
_atom_type_scat_dispersion_real
_atom_type_scat_dispersion_imag
_atom_type_scat_source
C C 0.0033 0.0016 'International Tables Vol C Tables 4.2.6.8 and 6.1.1.4'
H H 0.0000 0.0000 'International Tables Vol C Tables 4.2.6.8 and 6.1.1.4'
Cl Cl 0.1484 0.1585 'International Tables Vol C Tables 4.2.6.8 and 6.1.1.4'
Ni Ni 0.3393 1.1124 'International Tables Vol C Tables 4.2.6.8 and 6.1.1.4'
S S 0.1246 0.1234 'International Tables Vol C Tables 4.2.6.8 and 6.1.1.4'

loop_
_geom_angle_atom_site_label_1
_geom_angle_atom_site_label_2
_geom_angle_atom_site_label_3
_geom_angle
_geom_angle_site_symmetry_1
_geom_angle_site_symmetry_3
_geom_angle_publ_flag
S61 Ni1 S11 97.20(6) . . ?
S61 Ni1 S21 178.15(6) . . ?
S11 Ni1 S21 82.26(6) . . ?
S61 Ni1 S51 82.32(6) . . ?
S11 Ni1 S51 169.20(6) . . ?
S21 Ni1 S51 97.88(6) . . ?
S61 Ni1 Ni3 50.52(5) . . ?
S11 Ni1 Ni3 121.59(5) . . ?
S21 Ni1 Ni3 128.34(5) . . ?
S51 Ni1 Ni3 50.33(4) . . ?
S61 Ni1 Ni2 130.41(5) . . ?
S11 Ni1 Ni2 48.38(4) . . ?
S21 Ni1 Ni2 48.05(4) . . ?
S51 Ni1 Ni2 124.60(5) . . ?
Ni3 Ni1 Ni2 111.76(3) . . ?
S31 Ni2 S21 175.78(7) . . ?
S31 Ni2 S11 98.14(6) . . ?
S21 Ni2 S11 82.26(6) . . ?
S31 Ni2 S41 81.88(6) . . ?
S21 Ni2 S41 98.23(6) . . ?
S11 Ni2 S41 173.07(7) . . ?
S31 Ni2 Ni1 134.52(5) . . ?
S21 Ni2 Ni1 48.36(5) . . ?
S11 Ni2 Ni1 48.07(4) . . ?
S41 Ni2 Ni1 127.78(5) . . ?
S31 Ni3 S41 82.01(6) 2_565 2_565 ?
S31 Ni3 S51 97.50(6) 2_565 . ?
S41 Ni3 S51 169.24(7) 2_565 . ?
S31 Ni3 S61 178.32(7) 2_565 . ?
S41 Ni3 S61 98.31(6) 2_565 . ?
S51 Ni3 S61 81.88(6) . . ?
S31 Ni3 Ni1 128.70(6) 2_565 . ?
S41 Ni3 Ni1 121.99(5) 2_565 . ?
S51 Ni3 Ni1 50.48(4) . . ?
S61 Ni3 Ni1 49.76(5) . . ?
C11 S11 Ni1 108.04(19) . . ?
C11 S11 Ni2 107.3(2) . . ?
Ni1 S11 Ni2 83.55(6) . . ?
C13 S12 C12 105.0(3) . . ?
C21 S21 Ni2 111.94(18) . . ?
C21 S21 Ni1 111.1(2) . . ?
Ni2 S21 Ni1 83.59(6) . . ?
C23 S22 C22 102.6(3) . . ?
C31 S31 Ni2 110.20(19) . . ?
C31 S31 Ni3 113.95(19) . 2_565 ?
Ni2 S31 Ni3 89.72(6) . 2_565 ?
C33 S32 C32 100.5(3) . . ?
C41 S41 Ni3 103.99(19) . 2_565 ?
C41 S41 Ni2 102.1(2) . . ?
Ni3 S41 Ni2 89.29(6) 2_565 . ?
C43 S42 C42 103.1(3) . . ?
C51 S51 Ni3 103.1(2) . . ?
C51 S51 Ni1 111.4(2) . . ?
Ni3 S51 Ni1 79.19(6) . . ?
C53 S52 C52 104.5(3) . . ?
C61 S61 Ni1 114.52(19) . . ?
C61 S61 Ni3 114.5(2) . . ?
Ni1 S61 Ni3 79.72(6) . . ?
C63 S62 C62 104.7(3) . . ?
C12 C11 S11 109.4(4) . . ?
C11 C12 S12 108.6(4) . . ?
C18 C13 C14 119.7(6) . . ?
C18 C13 S12 116.2(5) . . ?
C14 C13 S12 124.0(5) . . ?
C15 C14 C13 118.6(6) . . ?
C16 C15 C14 121.1(7) . . ?
C15 C16 C17 120.9(6) . . ?
C15 C16 Cl11 120.1(6) . . ?
C17 C16 Cl11 119.0(5) . . ?
C16 C17 C18 118.8(6) . . ?
C17 C18 C13 120.9(7) . . ?
C22 C21 S21 110.4(4) . . ?
C21 C22 S22 113.3(4) . . ?
C28 C23 C24 117.8(6) . . ?
C28 C23 S22 120.3(5) . . ?
C24 C23 S22 121.7(5) . . ?
C25 C24 C23 121.4(6) . . ?
C24 C25 C26 119.3(7) . . ?
C27 C26 C25 120.9(7) . . ?
C27 C26 Cl21 118.9(6) . . ?
C25 C26 Cl21 120.2(6) . . ?
C26 C27 C28 119.4(6) . . ?
C27 C28 C23 121.2(7) . . ?
C32 C31 S31 107.3(4) . . ?
C31 C32 S32 109.6(4) . . ?
C38 C33 C34 120.2(6) . . ?
C38 C33 S32 117.9(5) . . ?
C34 C33 S32 121.9(5) . . ?
C33 C34 C35 120.0(6) . . ?
C36 C35 C34 119.1(6) . . ?
C35 C36 C37 121.5(6) . . ?
C35 C36 Cl31 118.6(5) . . ?
C37 C36 Cl31 120.0(5) . . ?
C38 C37 C36 119.6(6) . . ?
C37 C38 C33 119.6(6) . . ?
C42 C41 S41 111.8(4) . . ?
C41 C42 S42 115.1(4) . . ?
C48 C43 C44 118.3(6) . . ?
C48 C43 S42 116.9(5) . . ?
C44 C43 S42 124.8(6) . . ?
C45 C44 C43 120.2(6) . . ?
C46 C45 C44 120.5(6) . . ?
C45 C46 C47 120.6(6) . . ?
C45 C46 Cl41 120.5(5) . . ?
C47 C46 Cl41 118.8(6) . . ?
C46 C47 C48 119.3(7) . . ?
C47 C48 C43 121.1(6) . . ?
C52 C51 S51 111.1(4) . . ?
C51 C52 S52 116.3(4) . . ?
C58 C53 C54 117.8(6) . . ?
C58 C53 S52 115.7(5) . . ?
C54 C53 S52 126.5(5) . . ?
C55 C54 C53 120.2(6) . . ?
C56 C55 C54 120.2(6) . . ?
C55 C56 C57 120.7(6) . . ?
C55 C56 Cl51 120.1(5) . . ?
C57 C56 Cl51 119.2(6) . . ?
C58 C57 C56 119.5(7) . . ?
C57 C58 C53 121.5(6) . . ?
C62 C61 S61 108.8(4) . . ?
C61 C62 S62 107.4(4) . . ?
C64 C63 C68 118.4(6) . . ?
C64 C63 S62 125.5(5) . . ?
C68 C63 S62 116.1(5) . . ?
C65 C64 C63 120.9(6) . . ?
C66 C65 C64 119.9(6) . . ?
C67 C66 C65 120.5(6) . . ?
C67 C66 Cl61 119.8(5) . . ?
C65 C66 Cl61 119.7(5) . . ?
C66 C67 C68 119.8(6) . . ?
C63 C68 C67 120.5(6) . . ?

loop_
_geom_bond_atom_site_label_1
_geom_bond_atom_site_label_2
_geom_bond_distance
_geom_bond_site_symmetry_2
_geom_bond_publ_flag
Ni1 S61 2.1895(17) . ?
Ni1 S11 2.2002(16) . ?
Ni1 S21 2.2098(17) . ?
Ni1 S51 2.2161(16) . ?
Ni1 Ni3 2.8220(11) . ?
Ni1 Ni2 2.9384(10) . ?
Ni2 S31 2.1980(16) . ?
Ni2 S21 2.1992(16) . ?
Ni2 S11 2.2106(17) . ?
Ni2 S41 2.2110(17) . ?
Ni3 S31 2.1997(17) 2_565 ?
Ni3 S41 2.2035(17) 2_565 ?
Ni3 S51 2.2115(17) . ?
Ni3 S61 2.2137(17) . ?
Cl11 C16 1.743(7) . ?
Cl21 C26 1.744(7) . ?
Cl31 C36 1.743(6) . ?
Cl41 C46 1.749(7) . ?
Cl51 C56 1.740(7) . ?
Cl61 C66 1.741(7) . ?
S11 C11 1.831(6) . ?
S12 C13 1.765(6) . ?
S12 C12 1.815(6) . ?
S21 C21 1.812(6) . ?
S22 C23 1.770(7) . ?
S22 C22 1.804(6) . ?
S31 C31 1.831(6) . ?
S31 Ni3 2.1997(17) 2_565 ?
S32 C33 1.788(6) . ?
S32 C32 1.835(6) . ?
S41 C41 1.824(6) . ?
S41 Ni3 2.2036(17) 2_565 ?
S42 C43 1.765(6) . ?
S42 C42 1.790(7) . ?
S51 C51 1.834(5) . ?
S52 C53 1.759(6) . ?
S52 C52 1.791(6) . ?
S61 C61 1.825(6) . ?
S62 C63 1.765(6) . ?
S62 C62 1.812(6) . ?
C11 C12 1.517(7) . ?
C13 C18 1.392(8) . ?
C13 C14 1.392(8) . ?
C14 C15 1.388(8) . ?
C15 C16 1.368(9) . ?
C16 C17 1.378(9) . ?
C17 C18 1.381(9) . ?
C21 C22 1.527(7) . ?
C23 C28 1.388(8) . ?
C23 C24 1.393(8) . ?
C24 C25 1.372(9) . ?
C25 C26 1.375(9) . ?
C26 C27 1.373(9) . ?
C27 C28 1.378(9) . ?
C31 C32 1.513(7) . ?
C33 C38 1.384(8) . ?
C33 C34 1.391(8) . ?
C34 C35 1.393(8) . ?
C35 C36 1.366(8) . ?
C36 C37 1.387(8) . ?
C37 C38 1.384(8) . ?
C41 C42 1.523(8) . ?
C43 C48 1.383(9) . ?
C43 C44 1.389(8) . ?
C44 C45 1.387(8) . ?
C45 C46 1.348(9) . ?
C46 C47 1.379(9) . ?
C47 C48 1.379(9) . ?
C51 C52 1.518(8) . ?
C53 C58 1.393(9) . ?
C53 C54 1.407(8) . ?
C54 C55 1.377(9) . ?
C55 C56 1.372(9) . ?
C56 C57 1.374(9) . ?
C57 C58 1.373(9) . ?
C61 C62 1.519(8) . ?
C63 C64 1.385(8) . ?
C63 C68 1.389(8) . ?
C64 C65 1.382(9) . ?
C65 C66 1.372(9) . ?
C66 C67 1.368(8) . ?
C67 C68 1.391(8) . ?
